data_1557822
loop_
_publ_author_name
'Yang, Wei-Qun'
'Shao, Xue-Hua'
'Deng, Fang'
'Hu, Li-Jun'
'Xiong, Yu'
'Huang, Xiao-Jun'
'Fan, Chun-Lin'
'Jiang, Ren-Wang'
'Ye, Wen-Cai'
'Wang, Ying'

_publ_section_title
;
 Unprecedented Quassinoids from Eurycoma longifolia: Biogenetic Evidence
 and Antifeedant Effects
;
_journal_name_full 'Journal of Natural Products'
_journal_paper_doi 10.1021/acs.jnatprod.0c00244
_journal_year 2020
_chemical_absolute_configuration ad
_chemical_formula_moiety 'C28 H36 O8, H2 O'
_chemical_formula_sum 'C28 H38 O9'
_chemical_formula_weight 518.58
_space_group_crystal_system monoclinic
_space_group_IT_number 4
_space_group_name_Hall 'P 2yb'
_space_group_name_H-M_alt 'P 1 21 1'
_atom_sites_solution_hydrogens mixed
_audit_creation_date 2020-01-17
_audit_creation_method
;
Olex2 1.3-alpha
(compiled Nov 21 2019 18:26:39 for OlexSys, GUI svn.r6003)
;
_cell_angle_alpha 90
_cell_angle_beta 102.6408(17)
_cell_angle_gamma 90
_cell_formula_units_Z 2
_cell_length_a 11.2781(2)
_cell_length_b 9.82934(16)
_cell_length_c 11.8906(2)
_cell_measurement_reflns_used 8707
_cell_measurement_temperature 100.00(10)
_cell_measurement_theta_max 73.4360
_cell_measurement_theta_min 4.0000
_cell_volume 1286.20(4)
_computing_cell_refinement 'CrysAlisPro 1.171.38.43f (Rigaku OD, 2015)'
_computing_data_collection 'CrysAlisPro 1.171.38.43f (Rigaku OD, 2015)'
_computing_data_reduction 'CrysAlisPro 1.171.38.43f (Rigaku OD, 2015)'
_computing_molecular_graphics 'Olex2 1.3-alpha (Dolomanov et al., 2009)'
_computing_publication_material 'Olex2 1.3-alpha (Dolomanov et al., 2009)'
_computing_structure_refinement 'SHELXL 2018/3 (Sheldrick, 2015)'
_computing_structure_solution 'ShelXS (Sheldrick, 2008)'
_diffrn_ambient_temperature 100.00(10)
_diffrn_detector_area_resol_mean 5.2684
_diffrn_detector_type AtlasS2
_diffrn_measured_fraction_theta_full 0.997
_diffrn_measured_fraction_theta_max 0.997
_diffrn_measurement_details
;
List of Runs (angles in degrees, time in seconds):

  # Type    Start    End  Width  t~exp~   \w     \q     \k     \f   Frames
--------------------------------------------------------------------------
  1  \w   -116.00 -17.00   1.00    1.00    --  -41.11 -37.00-180.00   99
  2  \w   -116.00 -17.00   1.00    1.00    --  -41.11 -37.00 -90.00   99
  3  \w    -74.00  35.00   1.00    1.00    --  -41.11  77.00-180.00  109
  4  \w     17.00 116.00   1.00    1.00    --   41.11  37.00 -30.00   99
  5  \w     13.00 113.00   1.00    1.00    --   41.11  57.00  60.00  100
  6  \w     23.00  97.00   1.00    1.00    --   41.11-125.00   0.00   74
  7  \w     81.00 178.00   1.00    5.63    --  106.95  45.00 -90.00   97
  8  \w     74.00 178.00   1.00    5.63    --  106.95  77.00-180.00  104
  9  \w     74.00 178.00   1.00    5.63    --  106.95  77.00 -90.00  104
 10  \w     94.00 178.00   1.00    5.63    --  106.95 125.00 120.00   84
 11  \w     94.00 178.00   1.00    5.63    --  106.95 125.00  60.00   84
 12  \w     78.00 178.00   1.00    5.63    --  106.95  61.00-150.00  100
 13  \w     79.00 178.00   1.00    5.63    --  106.95  30.00-120.00   99
 14  \w     74.00 178.00   1.00    5.63    --  106.95  77.00-120.00  104
 15  \w     78.00 178.00   1.00    5.63    --  106.95  61.00-120.00  100
 16  \w     24.00 109.00   1.00    5.63    --  106.95 -94.00  60.00   85
 17  \w     78.00 178.00   1.00    5.63    --  106.95  61.00 -90.00  100
 18  \w     78.00 153.00   1.00    5.63    --  106.95  61.00 -60.00   75
;
_diffrn_measurement_device 'four-circle diffractometer'
_diffrn_measurement_device_type 'SuperNova, Dual, Cu at zero, AtlasS2'
_diffrn_measurement_method '\w scans'
_diffrn_radiation_type CuK\a
_diffrn_radiation_wavelength 1.54184
_diffrn_reflns_av_R_equivalents 0.0448
_diffrn_reflns_av_unetI/netI 0.0486
_diffrn_reflns_Laue_measured_fraction_full 0.997
_diffrn_reflns_Laue_measured_fraction_max 0.997
_diffrn_reflns_limit_h_max 12
_diffrn_reflns_limit_h_min -13
_diffrn_reflns_limit_k_max 11
_diffrn_reflns_limit_k_min -11
_diffrn_reflns_limit_l_max 13
_diffrn_reflns_limit_l_min -10
_diffrn_reflns_number 11862
_diffrn_reflns_point_group_measured_fraction_full 0.972
_diffrn_reflns_point_group_measured_fraction_max 0.972
_diffrn_reflns_theta_full 63.983
_diffrn_reflns_theta_max 63.983
_diffrn_reflns_theta_min 3.810
_exptl_absorpt_coefficient_mu 0.821
_exptl_absorpt_correction_T_max 1.00000
_exptl_absorpt_correction_T_min 0.65244
_exptl_absorpt_correction_type multi-scan
_exptl_absorpt_process_details
;
CrysAlisPro 1.171.38.43f (Rigaku Oxford Diffraction, 2015)
Empirical absorption correction using spherical harmonics,
 implemented in SCALE3 ABSPACK scaling algorithm.
;
_exptl_crystal_colour colourless
_exptl_crystal_colour_primary colourless
_exptl_crystal_density_diffrn 1.339
_exptl_crystal_description block
_exptl_crystal_F_000 556
_exptl_crystal_size_max 0.12
_exptl_crystal_size_mid 0.1
_exptl_crystal_size_min 0.08
_refine_diff_density_max 0.262
_refine_diff_density_min -0.265
_refine_diff_density_rms 0.050
_refine_ls_abs_structure_details
;
 Flack x determined using 1696 quotients [(I+)-(I-)]/[(I+)+(I-)]
 (Parsons, Flack and Wagner, Acta Cryst. B69 (2013) 249-259).
;
_refine_ls_abs_structure_Flack -0.09(12)
_refine_ls_extinction_method none
_refine_ls_goodness_of_fit_ref 1.065
_refine_ls_hydrogen_treatment mixed
_refine_ls_matrix_type full
_refine_ls_number_parameters 347
_refine_ls_number_reflns 4142
_refine_ls_number_restraints 1
_refine_ls_restrained_S_all 1.064
_refine_ls_R_factor_all 0.0469
_refine_ls_R_factor_gt 0.0418
_refine_ls_shift/su_max 0.000
_refine_ls_shift/su_mean 0.000
_refine_ls_structure_factor_coef Fsqd
_refine_ls_weighting_details 'w=1/[\s^2^(Fo^2^)+(0.0609P)^2^+0.3000P] where P=(Fo^2^+2Fc^2^)/3'
_refine_ls_weighting_scheme calc
_refine_ls_wR_factor_gt 0.1017
_refine_ls_wR_factor_ref 0.1038
_reflns_Friedel_coverage 0.830
_reflns_Friedel_fraction_full 0.943
_reflns_Friedel_fraction_max 0.943
_reflns_number_gt 3996
_reflns_number_total 4142
_reflns_threshold_expression 'I > 2\s(I)'
_cod_data_source_file np0c00244_si_003.cif
_cod_data_source_block p20-9-el9
_cod_original_cell_volume 1286.19(4)
_cod_database_code 1557822
_shelx_shelxl_version_number 2018/3
_shelx_space_group_comment
;
The symmetry employed for this shelxl refinement is uniquely defined
by the following loop, which should always be used as a source of
symmetry information in preference to the above space-group names.
They are only intended as comments.
;
_olex2_refinement_description
;
1. Fixed Uiso
 At 1.2 times of:
  All C(H) groups, All C(H,H) groups
 At 1.5 times of:
  All C(H,H,H) groups, All O(H) groups, All O(H,H) groups
2.a Ternary CH refined with riding coordinates:
 C5(H5), C7(H7), C9(H9), C11(H11), C17(H17), C20(H20)
2.b Secondary CH2 refined with riding coordinates:
 C6(H6A,H6B), C12(H12A,H12B), C21(H21A,H21B), C22(H22A,H22B)
2.c Aromatic/amide H refined with riding coordinates:
 C2(H2), C3(H3), C15(H15)
2.d Idealised Me refined as rotating group:
 C18(H18A,H18B,H18C), C19(H19A,H19B,H19C), C28(H28A,H28B,H28C), C29(H29A,H29B,
 H29C), C30(H30A,H30B,H30C), C32(H32A,H32B,H32C)
2.e Idealised tetrahedral OH refined as rotating group:
 O8(H8)
;
_olex2_submission_special_instructions 'No special instructions were received'
_oxdiff_exptl_absorpt_empirical_details
;
Empirical correction (ABSPACK) includes:
- Absorption correction using spherical harmonics
- Frame scaling
- Detector area scaling
;

loop_
_space_group_symop_operation_xyz
'x, y, z'
'-x, y+1/2, -z'

loop_
_atom_site_label
_atom_site_type_symbol
_atom_site_fract_x
_atom_site_fract_y
_atom_site_fract_z
_atom_site_U_iso_or_equiv
_atom_site_adp_type
_atom_site_occupancy
_atom_site_site_symmetry_order
_atom_site_calc_flag
_atom_site_refinement_flags_posn
_atom_site_refinement_flags_adp
_atom_site_refinement_flags_occupancy
_atom_site_disorder_assembly
_atom_site_disorder_group
C1 C 0.3449(3) 0.3621(3) 0.7068(3) 0.0156(6) Uani 1 1 d . . . . .
C2 C 0.4249(3) 0.3374(4) 0.8209(3) 0.0219(7) Uani 1 1 d . . . . .
H2 H 0.409222 0.261944 0.862591 0.026 Uiso 1 1 calc R U . . .
C3 C 0.5178(3) 0.4165(4) 0.8672(3) 0.0235(7) Uani 1 1 d . . . . .
H3 H 0.559691 0.396998 0.941840 0.028 Uiso 1 1 calc R U . . .
C4 C 0.5601(3) 0.5360(4) 0.8072(3) 0.0188(7) Uani 1 1 d . . . . .
C5 C 0.4957(3) 0.5351(3) 0.6779(3) 0.0140(6) Uani 1 1 d . . . . .
H5 H 0.532994 0.459599 0.644364 0.017 Uiso 1 1 calc R U . . .
C6 C 0.5241(3) 0.6619(3) 0.6137(3) 0.0139(6) Uani 1 1 d . . . . .
H6A H 0.487863 0.740698 0.642122 0.017 Uiso 1 1 calc R U . . .
H6B H 0.611418 0.675608 0.630253 0.017 Uiso 1 1 calc R U . . .
C7 C 0.4775(3) 0.6518(3) 0.4843(3) 0.0136(6) Uani 1 1 d . . . . .
H7 H 0.490195 0.739954 0.450300 0.016 Uiso 1 1 calc R U . . .
C8 C 0.3419(3) 0.6179(3) 0.4502(3) 0.0127(6) Uani 1 1 d . . . . .
C9 C 0.3135(3) 0.4907(3) 0.5174(2) 0.0118(6) Uani 1 1 d . . . . .
H9 H 0.363763 0.418262 0.495546 0.014 Uiso 1 1 calc R U . . .
C10 C 0.3565(3) 0.5015(3) 0.6511(3) 0.0137(6) Uani 1 1 d . . . . .
C11 C 0.1805(3) 0.4423(3) 0.4705(3) 0.0128(6) Uani 1 1 d . . . . .
H11 H 0.137315 0.444715 0.533550 0.015 Uiso 1 1 calc R U . . .
C12 C 0.1063(3) 0.5208(3) 0.3682(3) 0.0140(6) Uani 1 1 d . . . . .
H12A H 0.080204 0.605883 0.396337 0.017 Uiso 1 1 calc R U . . .
H12B H 0.033890 0.468612 0.335803 0.017 Uiso 1 1 calc R U . . .
C13 C 0.1733(3) 0.5531(3) 0.2705(3) 0.0147(6) Uani 1 1 d . . . . .
C14 C 0.3084(3) 0.5761(3) 0.3246(3) 0.0125(6) Uani 1 1 d . . . . .
C15 C 0.3969(3) 0.5461(3) 0.2690(3) 0.0157(6) Uani 1 1 d . . . . .
H15 H 0.377349 0.539780 0.188986 0.019 Uiso 1 1 calc R U . . .
C16 C 0.5233(3) 0.5228(3) 0.3302(3) 0.0146(6) Uani 1 1 d . . . . .
C17 C 0.1183(3) 0.6851(3) 0.2089(3) 0.0150(6) Uani 1 1 d . . . . .
H17 H 0.140402 0.761464 0.262393 0.018 Uiso 1 1 calc R U . . .
C18 C 0.1551(3) 0.4335(3) 0.1848(3) 0.0182(6) Uani 1 1 d . . . . .
H18A H 0.192993 0.353471 0.222869 0.027 Uiso 1 1 calc R U . . .
H18B H 0.191307 0.455388 0.121120 0.027 Uiso 1 1 calc R U . . .
H18C H 0.069831 0.417175 0.157102 0.027 Uiso 1 1 calc R U . . .
C19 C 0.2788(3) 0.6008(3) 0.7060(3) 0.0166(6) Uani 1 1 d . . . . .
H19A H 0.195669 0.596268 0.664567 0.025 Uiso 1 1 calc R U . . .
H19B H 0.308645 0.691824 0.702513 0.025 Uiso 1 1 calc R U . . .
H19C H 0.283944 0.575884 0.784986 0.025 Uiso 1 1 calc R U . . .
C20 C -0.0209(3) 0.6874(4) 0.1623(3) 0.0186(7) Uani 1 1 d . . . . .
H20 H -0.059227 0.612539 0.195720 0.022 Uiso 1 1 calc R U . . .
C21 C -0.0735(3) 0.8227(4) 0.1887(3) 0.0243(8) Uani 1 1 d . . . . .
H21A H -0.159748 0.825996 0.154137 0.029 Uiso 1 1 calc R U . . .
H21B H -0.062848 0.834059 0.271323 0.029 Uiso 1 1 calc R U . . .
C22 C -0.0339(3) 0.6652(4) 0.0330(3) 0.0217(7) Uani 1 1 d . . . . .
H22A H -0.058247 0.572404 0.011804 0.026 Uiso 1 1 calc R U . . .
H22B H -0.093850 0.726780 -0.010898 0.026 Uiso 1 1 calc R U . . .
C23 C 0.0891(3) 0.6939(3) 0.0113(3) 0.0203(7) Uani 1 1 d . . . . .
C28 C 0.6985(3) 0.5161(4) 0.8178(3) 0.0209(7) Uani 1 1 d . . . . .
H28A H 0.711970 0.437560 0.774246 0.031 Uiso 1 1 calc R U . . .
H28B H 0.737506 0.503326 0.897310 0.031 Uiso 1 1 calc R U . . .
H28C H 0.731572 0.595063 0.788369 0.031 Uiso 1 1 calc R U . . .
C29 C 0.5449(3) 0.6671(4) 0.8739(3) 0.0262(8) Uani 1 1 d . . . . .
H29A H 0.575120 0.743297 0.838114 0.039 Uiso 1 1 calc R U . . .
H29B H 0.589724 0.658822 0.952155 0.039 Uiso 1 1 calc R U . . .
H29C H 0.460433 0.680825 0.873039 0.039 Uiso 1 1 calc R U . . .
C30 C 0.2786(3) 0.7533(3) 0.4704(3) 0.0135(6) Uani 1 1 d . . . . .
H30A H 0.317602 0.790569 0.543814 0.020 Uiso 1 1 calc R U . . .
H30B H 0.194579 0.736131 0.469355 0.020 Uiso 1 1 calc R U . . .
H30C H 0.284546 0.816801 0.410556 0.020 Uiso 1 1 calc R U . . .
C31 C 0.1014(3) 0.2169(3) 0.4549(3) 0.0151(6) Uani 1 1 d . . . . .
C32 C 0.1296(3) 0.0717(3) 0.4336(3) 0.0224(7) Uani 1 1 d . . . . .
H32A H 0.124709 0.058271 0.352757 0.034 Uiso 1 1 calc R U . . .
H32B H 0.072017 0.013511 0.458589 0.034 Uiso 1 1 calc R U . . .
H32C H 0.210097 0.050204 0.475802 0.034 Uiso 1 1 calc R U . . .
O1 O 0.2714(2) 0.2767(2) 0.66465(19) 0.0215(5) Uani 1 1 d . . . . .
H1WA H 0.713(4) 0.462(5) 0.177(4) 0.032 Uiso 1 1 d . U . . .
H1WB H 0.790(4) 0.365(5) 0.119(4) 0.032 Uiso 1 1 d . U . . .
O2 O 0.55301(18) 0.5517(2) 0.44362(18) 0.0142(4) Uani 1 1 d . . . . .
O3 O 0.5968(2) 0.4647(2) 0.28645(19) 0.0188(5) Uani 1 1 d . . . . .
O4 O 0.18908(18) 0.3005(2) 0.43488(17) 0.0127(4) Uani 1 1 d . . . . .
O5 O 0.0123(2) 0.2558(2) 0.4863(2) 0.0209(5) Uani 1 1 d . . . . .
O6 O 0.17192(19) 0.7081(2) 0.10980(18) 0.0176(5) Uani 1 1 d . . . . .
O7 O 0.1175(2) 0.7011(3) -0.0814(2) 0.0280(6) Uani 1 1 d . . . . .
O8 O -0.0118(2) 0.9281(3) 0.1427(2) 0.0289(6) Uani 1 1 d . . . . .
H8 H -0.044648 1.001234 0.149230 0.043 Uiso 1 1 calc R U . . .
O1W O 0.7580(3) 0.4523(3) 0.1252(3) 0.0406(7) Uani 1 1 d . . . . .

loop_
_atom_site_aniso_label
_atom_site_aniso_U_11
_atom_site_aniso_U_22
_atom_site_aniso_U_33
_atom_site_aniso_U_23
_atom_site_aniso_U_13
_atom_site_aniso_U_12
C1 0.0139(15) 0.0157(16) 0.0186(15) 0.0001(12) 0.0065(12) 0.0017(13)
C2 0.0229(18) 0.0221(18) 0.0207(16) 0.0080(13) 0.0047(14) -0.0001(14)
C3 0.0236(17) 0.030(2) 0.0149(15) 0.0043(14) 0.0011(13) 0.0021(15)
C4 0.0173(15) 0.0198(18) 0.0176(15) -0.0011(13) 0.0005(12) 0.0020(13)
C5 0.0127(14) 0.0119(15) 0.0170(14) -0.0032(12) 0.0024(11) 0.0014(12)
C6 0.0101(14) 0.0097(14) 0.0212(15) -0.0028(12) 0.0021(12) -0.0006(12)
C7 0.0129(15) 0.0067(14) 0.0220(16) 0.0003(12) 0.0057(12) 0.0002(12)
C8 0.0112(14) 0.0115(15) 0.0153(15) 0.0013(11) 0.0023(12) 0.0011(12)
C9 0.0108(13) 0.0092(14) 0.0150(14) -0.0006(11) 0.0022(11) 0.0014(12)
C10 0.0127(14) 0.0129(15) 0.0155(14) 0.0005(11) 0.0031(12) 0.0015(12)
C11 0.0125(14) 0.0075(14) 0.0189(14) -0.0022(11) 0.0044(12) 0.0004(12)
C12 0.0126(13) 0.0087(15) 0.0203(14) -0.0004(11) 0.0029(12) -0.0025(12)
C13 0.0141(14) 0.0124(15) 0.0165(14) -0.0011(12) 0.0007(12) -0.0014(12)
C14 0.0151(15) 0.0067(14) 0.0154(14) 0.0037(11) 0.0025(12) -0.0003(12)
C15 0.0195(15) 0.0122(15) 0.0152(14) 0.0023(12) 0.0035(12) 0.0034(13)
C16 0.0184(15) 0.0064(14) 0.0204(15) 0.0021(12) 0.0070(12) -0.0020(12)
C17 0.0149(15) 0.0136(15) 0.0159(14) 0.0004(12) 0.0025(12) -0.0015(13)
C18 0.0191(15) 0.0146(16) 0.0195(15) -0.0026(12) 0.0012(12) -0.0015(13)
C19 0.0158(15) 0.0170(16) 0.0175(15) -0.0003(12) 0.0047(12) 0.0003(13)
C20 0.0155(15) 0.0183(16) 0.0200(15) 0.0047(12) -0.0004(12) -0.0020(13)
C21 0.0174(16) 0.029(2) 0.0257(17) 0.0071(15) 0.0042(14) 0.0076(15)
C22 0.0214(16) 0.0194(18) 0.0210(16) 0.0019(13) -0.0027(13) -0.0029(14)
C23 0.0306(18) 0.0117(16) 0.0181(16) 0.0007(12) 0.0041(14) 0.0019(14)
C28 0.0155(15) 0.0233(18) 0.0207(15) -0.0019(13) -0.0031(12) -0.0001(14)
C29 0.0254(18) 0.030(2) 0.0209(16) -0.0083(15) -0.0010(13) 0.0025(16)
C30 0.0132(14) 0.0096(15) 0.0167(13) 0.0005(11) 0.0008(11) 0.0009(12)
C31 0.0149(15) 0.0119(15) 0.0177(14) 0.0026(12) 0.0022(12) 0.0004(13)
C32 0.0175(15) 0.0106(16) 0.0406(19) -0.0006(13) 0.0093(14) -0.0033(13)
O1 0.0241(12) 0.0174(12) 0.0217(11) 0.0037(9) 0.0022(9) -0.0036(10)
O2 0.0118(10) 0.0113(10) 0.0200(10) 0.0011(8) 0.0044(8) 0.0023(9)
O3 0.0193(11) 0.0144(12) 0.0262(12) -0.0002(9) 0.0126(10) 0.0036(9)
O4 0.0130(10) 0.0073(10) 0.0185(10) -0.0003(8) 0.0046(8) -0.0021(8)
O5 0.0135(11) 0.0134(11) 0.0378(13) 0.0024(10) 0.0096(10) -0.0017(9)
O6 0.0186(11) 0.0167(12) 0.0174(10) 0.0029(9) 0.0035(8) -0.0009(9)
O7 0.0342(14) 0.0300(14) 0.0202(12) 0.0020(10) 0.0066(10) -0.0049(12)
O8 0.0340(13) 0.0189(13) 0.0358(14) 0.0061(10) 0.0122(11) 0.0092(11)
O1W 0.0504(17) 0.0364(18) 0.0436(17) 0.0004(13) 0.0292(15) -0.0015(14)

loop_
_atom_type_symbol
_atom_type_description
_atom_type_scat_dispersion_real
_atom_type_scat_dispersion_imag
_atom_type_scat_source
C C 0.0181 0.0091 'International Tables Vol C Tables 4.2.6.8 and 6.1.1.4'
H H 0.0000 0.0000 'International Tables Vol C Tables 4.2.6.8 and 6.1.1.4'
O O 0.0492 0.0322 'International Tables Vol C Tables 4.2.6.8 and 6.1.1.4'

loop_
_geom_angle_atom_site_label_1
_geom_angle_atom_site_label_2
_geom_angle_atom_site_label_3
_geom_angle
_geom_angle_site_symmetry_1
_geom_angle_site_symmetry_3
_geom_angle_publ_flag
C2 C1 C10 116.8(3) . . ?
O1 C1 C2 119.5(3) . . ?
O1 C1 C10 123.7(3) . . ?
C1 C2 H2 118.2 . . ?
C3 C2 C1 123.6(3) . . ?
C3 C2 H2 118.2 . . ?
C2 C3 H3 117.8 . . ?
C2 C3 C4 124.5(3) . . ?
C4 C3 H3 117.8 . . ?
C3 C4 C5 109.7(3) . . ?
C3 C4 C28 106.3(3) . . ?
C3 C4 C29 109.0(3) . . ?
C5 C4 C28 109.0(2) . . ?
C29 C4 C5 115.7(3) . . ?
C29 C4 C28 106.7(3) . . ?
C4 C5 H5 104.9 . . ?
C4 C5 C10 115.8(2) . . ?
C6 C5 C4 112.7(2) . . ?
C6 C5 H5 104.9 . . ?
C6 C5 C10 112.3(2) . . ?
C10 C5 H5 104.9 . . ?
C5 C6 H6A 109.0 . . ?
C5 C6 H6B 109.0 . . ?
H6A C6 H6B 107.8 . . ?
C7 C6 C5 112.8(2) . . ?
C7 C6 H6A 109.0 . . ?
C7 C6 H6B 109.0 . . ?
C6 C7 H7 108.1 . . ?
C6 C7 C8 112.9(2) . . ?
C8 C7 H7 108.1 . . ?
O2 C7 C6 106.5(2) . . ?
O2 C7 H7 108.1 . . ?
O2 C7 C8 112.9(2) . . ?
C7 C8 C9 110.2(2) . . ?
C7 C8 C30 103.8(2) . . ?
C14 C8 C7 109.9(2) . . ?
C14 C8 C9 104.7(2) . . ?
C14 C8 C30 111.1(2) . . ?
C30 C8 C9 117.1(2) . . ?
C8 C9 H9 104.5 . . ?
C8 C9 C10 114.6(2) . . ?
C8 C9 C11 110.6(2) . . ?
C10 C9 H9 104.5 . . ?
C11 C9 H9 104.5 . . ?
C11 C9 C10 116.5(2) . . ?
C1 C10 C5 106.0(2) . . ?
C1 C10 C9 110.0(2) . . ?
C1 C10 C19 105.6(2) . . ?
C9 C10 C5 107.2(2) . . ?
C19 C10 C5 114.5(3) . . ?
C19 C10 C9 113.2(2) . . ?
C9 C11 H11 108.6 . . ?
C12 C11 C9 116.7(2) . . ?
C12 C11 H11 108.6 . . ?
O4 C11 C9 106.0(2) . . ?
O4 C11 H11 108.6 . . ?
O4 C11 C12 108.1(2) . . ?
C11 C12 H12A 108.4 . . ?
C11 C12 H12B 108.4 . . ?
C11 C12 C13 115.4(2) . . ?
H12A C12 H12B 107.5 . . ?
C13 C12 H12A 108.4 . . ?
C13 C12 H12B 108.4 . . ?
C14 C13 C12 108.5(2) . . ?
C14 C13 C17 109.4(2) . . ?
C14 C13 C18 111.5(3) . . ?
C17 C13 C12 108.4(2) . . ?
C18 C13 C12 108.9(3) . . ?
C18 C13 C17 110.2(3) . . ?
C8 C14 C13 117.7(2) . . ?
C15 C14 C8 119.5(3) . . ?
C15 C14 C13 122.4(3) . . ?
C14 C15 H15 118.8 . . ?
C14 C15 C16 122.3(3) . . ?
C16 C15 H15 118.8 . . ?
O2 C16 C15 117.7(3) . . ?
O3 C16 C15 122.7(3) . . ?
O3 C16 O2 119.0(3) . . ?
C13 C17 H17 108.4 . . ?
C20 C17 C13 116.8(3) . . ?
C20 C17 H17 108.4 . . ?
O6 C17 C13 108.6(2) . . ?
O6 C17 H17 108.4 . . ?
O6 C17 C20 106.1(2) . . ?
C13 C18 H18A 109.5 . . ?
C13 C18 H18B 109.5 . . ?
C13 C18 H18C 109.5 . . ?
H18A C18 H18B 109.5 . . ?
H18A C18 H18C 109.5 . . ?
H18B C18 H18C 109.5 . . ?
C10 C19 H19A 109.5 . . ?
C10 C19 H19B 109.5 . . ?
C10 C19 H19C 109.5 . . ?
H19A C19 H19B 109.5 . . ?
H19A C19 H19C 109.5 . . ?
H19B C19 H19C 109.5 . . ?
C17 C20 H20 110.3 . . ?
C21 C20 C17 110.5(3) . . ?
C21 C20 H20 110.3 . . ?
C21 C20 C22 112.2(3) . . ?
C22 C20 C17 103.0(3) . . ?
C22 C20 H20 110.3 . . ?
C20 C21 H21A 110.0 . . ?
C20 C21 H21B 110.0 . . ?
H21A C21 H21B 108.4 . . ?
O8 C21 C20 108.3(3) . . ?
O8 C21 H21A 110.0 . . ?
O8 C21 H21B 110.0 . . ?
C20 C22 H22A 110.7 . . ?
C20 C22 H22B 110.7 . . ?
H22A C22 H22B 108.8 . . ?
C23 C22 C20 105.0(3) . . ?
C23 C22 H22A 110.7 . . ?
C23 C22 H22B 110.7 . . ?
O6 C23 C22 111.5(3) . . ?
O7 C23 C22 127.4(3) . . ?
O7 C23 O6 121.1(3) . . ?
C4 C28 H28A 109.5 . . ?
C4 C28 H28B 109.5 . . ?
C4 C28 H28C 109.5 . . ?
H28A C28 H28B 109.5 . . ?
H28A C28 H28C 109.5 . . ?
H28B C28 H28C 109.5 . . ?
C4 C29 H29A 109.5 . . ?
C4 C29 H29B 109.5 . . ?
C4 C29 H29C 109.5 . . ?
H29A C29 H29B 109.5 . . ?
H29A C29 H29C 109.5 . . ?
H29B C29 H29C 109.5 . . ?
C8 C30 H30A 109.5 . . ?
C8 C30 H30B 109.5 . . ?
C8 C30 H30C 109.5 . . ?
H30A C30 H30B 109.5 . . ?
H30A C30 H30C 109.5 . . ?
H30B C30 H30C 109.5 . . ?
O4 C31 C32 111.2(3) . . ?
O5 C31 C32 125.2(3) . . ?
O5 C31 O4 123.6(3) . . ?
C31 C32 H32A 109.5 . . ?
C31 C32 H32B 109.5 . . ?
C31 C32 H32C 109.5 . . ?
H32A C32 H32B 109.5 . . ?
H32A C32 H32C 109.5 . . ?
H32B C32 H32C 109.5 . . ?
C16 O2 C7 116.2(2) . . ?
C31 O4 C11 115.6(2) . . ?
C23 O6 C17 111.1(2) . . ?
C21 O8 H8 109.5 . . ?
H1WA O1W H1WB 116(4) . . ?

loop_
_geom_bond_atom_site_label_1
_geom_bond_atom_site_label_2
_geom_bond_distance
_geom_bond_site_symmetry_2
_geom_bond_publ_flag
C1 C2 1.476(5) . ?
C1 C10 1.540(4) . ?
C1 O1 1.209(4) . ?
C2 H2 0.9300 . ?
C2 C3 1.324(5) . ?
C3 H3 0.9300 . ?
C3 C4 1.505(5) . ?
C4 C5 1.550(4) . ?
C4 C28 1.550(4) . ?
C4 C29 1.543(5) . ?
C5 H5 0.9800 . ?
C5 C6 1.532(4) . ?
C5 C10 1.567(4) . ?
C6 H6A 0.9700 . ?
C6 H6B 0.9700 . ?
C6 C7 1.517(4) . ?
C7 H7 0.9800 . ?
C7 C8 1.530(4) . ?
C7 O2 1.452(4) . ?
C8 C9 1.555(4) . ?
C8 C14 1.515(4) . ?
C8 C30 1.554(4) . ?
C9 H9 0.9800 . ?
C9 C10 1.560(4) . ?
C9 C11 1.556(4) . ?
C10 C19 1.548(4) . ?
C11 H11 0.9800 . ?
C11 C12 1.526(4) . ?
C11 O4 1.466(4) . ?
C12 H12A 0.9700 . ?
C12 H12B 0.9700 . ?
C12 C13 1.551(4) . ?
C13 C14 1.535(4) . ?
C13 C17 1.551(4) . ?
C13 C18 1.539(4) . ?
C14 C15 1.345(4) . ?
C15 H15 0.9300 . ?
C15 C16 1.471(4) . ?
C16 O2 1.347(4) . ?
C16 O3 1.213(4) . ?
C17 H17 0.9800 . ?
C17 C20 1.547(4) . ?
C17 O6 1.455(4) . ?
C18 H18A 0.9600 . ?
C18 H18B 0.9600 . ?
C18 H18C 0.9600 . ?
C19 H19A 0.9600 . ?
C19 H19B 0.9600 . ?
C19 H19C 0.9600 . ?
C20 H20 0.9800 . ?
C20 C21 1.517(5) . ?
C20 C22 1.528(4) . ?
C21 H21A 0.9700 . ?
C21 H21B 0.9700 . ?
C21 O8 1.422(5) . ?
C22 H22A 0.9700 . ?
C22 H22B 0.9700 . ?
C22 C23 1.493(5) . ?
C23 O6 1.336(4) . ?
C23 O7 1.215(4) . ?
C28 H28A 0.9600 . ?
C28 H28B 0.9600 . ?
C28 H28C 0.9600 . ?
C29 H29A 0.9600 . ?
C29 H29B 0.9600 . ?
C29 H29C 0.9600 . ?
C30 H30A 0.9600 . ?
C30 H30B 0.9600 . ?
C30 H30C 0.9600 . ?
C31 C32 1.495(5) . ?
C31 O4 1.346(4) . ?
C31 O5 1.209(4) . ?
C32 H32A 0.9600 . ?
C32 H32B 0.9600 . ?
C32 H32C 0.9600 . ?
O8 H8 0.8200 . ?
O1W H1WA 0.89(5) . ?
O1W H1WB 0.94(5) . ?

loop_
_geom_torsion_atom_site_label_1
_geom_torsion_atom_site_label_2
_geom_torsion_atom_site_label_3
_geom_torsion_atom_site_label_4
_geom_torsion
_geom_torsion_site_symmetry_1
_geom_torsion_site_symmetry_2
_geom_torsion_site_symmetry_3
_geom_torsion_site_symmetry_4
_geom_torsion_publ_flag
C1 C2 C3 C4 -4.6(5) . . . . ?
C2 C1 C10 C5 39.7(3) . . . . ?
C2 C1 C10 C9 155.3(3) . . . . ?
C2 C1 C10 C19 -82.2(3) . . . . ?
C2 C3 C4 C5 -10.7(5) . . . . ?
C2 C3 C4 C28 -128.4(4) . . . . ?
C2 C3 C4 C29 117.0(4) . . . . ?
C3 C4 C5 C6 174.0(2) . . . . ?
C3 C4 C5 C10 42.8(4) . . . . ?
C4 C5 C6 C7 171.2(2) . . . . ?
C4 C5 C10 C1 -56.6(3) . . . . ?
C4 C5 C10 C9 -174.0(3) . . . . ?
C4 C5 C10 C19 59.4(4) . . . . ?
C5 C6 C7 C8 53.8(3) . . . . ?
C5 C6 C7 O2 -70.6(3) . . . . ?
C6 C5 C10 C1 172.0(2) . . . . ?
C6 C5 C10 C9 54.6(3) . . . . ?
C6 C5 C10 C19 -71.9(3) . . . . ?
C6 C7 C8 C9 -51.5(3) . . . . ?
C6 C7 C8 C14 -166.4(2) . . . . ?
C6 C7 C8 C30 74.7(3) . . . . ?
C6 C7 O2 C16 177.3(2) . . . . ?
C7 C8 C9 C10 54.2(3) . . . . ?
C7 C8 C9 C11 -171.6(2) . . . . ?
C7 C8 C14 C13 -173.5(3) . . . . ?
C7 C8 C14 C15 13.9(4) . . . . ?
C8 C7 O2 C16 52.9(3) . . . . ?
C8 C9 C10 C1 -169.8(2) . . . . ?
C8 C9 C10 C5 -55.0(3) . . . . ?
C8 C9 C10 C19 72.3(3) . . . . ?
C8 C9 C11 C12 2.3(3) . . . . ?
C8 C9 C11 O4 122.6(2) . . . . ?
C8 C14 C15 C16 13.7(5) . . . . ?
C9 C8 C14 C13 68.2(3) . . . . ?
C9 C8 C14 C15 -104.4(3) . . . . ?
C9 C11 C12 C13 44.6(4) . . . . ?
C9 C11 O4 C31 142.9(2) . . . . ?
C10 C1 C2 C3 -11.9(5) . . . . ?
C10 C5 C6 C7 -55.9(3) . . . . ?
C10 C9 C11 C12 135.5(3) . . . . ?
C10 C9 C11 O4 -104.2(3) . . . . ?
C11 C9 C10 C1 58.8(3) . . . . ?
C11 C9 C10 C5 173.6(2) . . . . ?
C11 C9 C10 C19 -59.1(4) . . . . ?
C11 C12 C13 C14 -33.3(4) . . . . ?
C11 C12 C13 C17 -152.0(3) . . . . ?
C11 C12 C13 C18 88.2(3) . . . . ?
C12 C11 O4 C31 -91.3(3) . . . . ?
C12 C13 C14 C8 -23.0(4) . . . . ?
C12 C13 C14 C15 149.3(3) . . . . ?
C12 C13 C17 C20 -54.4(3) . . . . ?
C12 C13 C17 O6 -174.2(2) . . . . ?
C13 C14 C15 C16 -158.6(3) . . . . ?
C13 C17 C20 C21 137.1(3) . . . . ?
C13 C17 C20 C22 -103.0(3) . . . . ?
C13 C17 O6 C23 112.8(3) . . . . ?
C14 C8 C9 C10 172.4(2) . . . . ?
C14 C8 C9 C11 -53.4(3) . . . . ?
C14 C13 C17 C20 -172.5(2) . . . . ?
C14 C13 C17 O6 67.7(3) . . . . ?
C14 C15 C16 O2 -9.4(5) . . . . ?
C14 C15 C16 O3 161.6(3) . . . . ?
C15 C16 O2 C7 -24.8(4) . . . . ?
C17 C13 C14 C8 95.0(3) . . . . ?
C17 C13 C14 C15 -92.6(3) . . . . ?
C17 C20 C21 O8 55.3(3) . . . . ?
C17 C20 C22 C23 -16.4(4) . . . . ?
C18 C13 C14 C8 -142.9(3) . . . . ?
C18 C13 C14 C15 29.5(4) . . . . ?
C18 C13 C17 C20 64.6(3) . . . . ?
C18 C13 C17 O6 -55.2(3) . . . . ?
C20 C17 O6 C23 -13.5(3) . . . . ?
C20 C22 C23 O6 9.4(4) . . . . ?
C20 C22 C23 O7 -172.5(3) . . . . ?
C21 C20 C22 C23 102.4(3) . . . . ?
C22 C20 C21 O8 -58.9(4) . . . . ?
C22 C23 O6 C17 2.6(4) . . . . ?
C28 C4 C5 C6 -70.0(3) . . . . ?
C28 C4 C5 C10 158.9(3) . . . . ?
C29 C4 C5 C6 50.2(4) . . . . ?
C29 C4 C5 C10 -81.0(4) . . . . ?
C30 C8 C9 C10 -64.0(3) . . . . ?
C30 C8 C9 C11 70.2(3) . . . . ?
C30 C8 C14 C13 -59.2(3) . . . . ?
C30 C8 C14 C15 128.2(3) . . . . ?
C32 C31 O4 C11 -170.7(3) . . . . ?
O1 C1 C2 C3 171.1(3) . . . . ?
O1 C1 C10 C5 -143.5(3) . . . . ?
O1 C1 C10 C9 -27.9(4) . . . . ?
O1 C1 C10 C19 94.6(3) . . . . ?
O2 C7 C8 C9 69.3(3) . . . . ?
O2 C7 C8 C14 -45.6(3) . . . . ?
O2 C7 C8 C30 -164.5(2) . . . . ?
O3 C16 O2 C7 163.8(3) . . . . ?
O4 C11 C12 C13 -74.6(3) . . . . ?
O5 C31 O4 C11 9.1(4) . . . . ?
O6 C17 C20 C21 -101.8(3) . . . . ?
O6 C17 C20 C22 18.1(3) . . . . ?
O7 C23 O6 C17 -175.6(3) . . . . ?
